data_4086387
loop_
_publ_author_name
'Honrado, Manuel'
'Otero, Antonio'
'Fern\'andez-Baeza, Juan'
'S\'anchez-Barba, Luis F.'
'Garc\'es, Andr\'es'
'Lara-S\'anchez, Agust\'in'
'Rodr\'iguez, Ana M.'

_publ_section_title
;
 Copolymerization of Cyclic Esters Controlled by Chiral NNO-Scorpionate
 Zinc Initiators
;
_journal_issue 2
_journal_name_full Organometallics
_journal_page_first 189
_journal_paper_doi 10.1021/acs.organomet.5b00919
_journal_volume 35
_journal_year 2016
_chemical_formula_moiety 'C29 H38 N4 O2 Zn2'
_chemical_formula_sum 'C29 H38 N4 O2 Zn2'
_chemical_formula_weight 605.37
_chemical_name_systematic
;
 ?
;
_space_group_crystal_system orthorhombic
_space_group_IT_number 33
_space_group_name_Hall 'P 2c -2n'
_space_group_name_H-M_alt 'P n a 21'
_symmetry_space_group_name_Hall 'P 2c -2n'
_symmetry_space_group_name_H-M 'P n a 21'
_atom_sites_solution_hydrogens geom
_audit_creation_method SHELXL-2013
_cell_angle_alpha 90
_cell_angle_beta 90
_cell_angle_gamma 90
_cell_formula_units_Z 4
_cell_length_a 21.5189(3)
_cell_length_b 14.2214(2)
_cell_length_c 9.8028(2)
_cell_measurement_reflns_used 3183
_cell_measurement_temperature 230(2)
_cell_measurement_theta_max 23.033
_cell_measurement_theta_min 2.374
_cell_volume 2999.94(9)
_computing_structure_refinement 'SHELXL-2013 (Sheldrick, 2013)'
_diffrn_ambient_temperature 230(2)
_diffrn_measured_fraction_theta_full 0.999
_diffrn_measured_fraction_theta_max 0.995
_diffrn_measurement_device_type 'CCD area detector'
_diffrn_measurement_method 'omega and phi scan'
_diffrn_radiation_type MoK\a
_diffrn_radiation_wavelength 0.71073
_diffrn_reflns_av_R_equivalents 0.0438
_diffrn_reflns_av_unetI/netI 0.0636
_diffrn_reflns_laue_measured_fraction_full 0.999
_diffrn_reflns_laue_measured_fraction_max 0.995
_diffrn_reflns_limit_h_max 28
_diffrn_reflns_limit_h_min -26
_diffrn_reflns_limit_k_max 14
_diffrn_reflns_limit_k_min -18
_diffrn_reflns_limit_l_max 13
_diffrn_reflns_limit_l_min -13
_diffrn_reflns_number 19715
_diffrn_reflns_point_group_measured_fraction_full 0.999
_diffrn_reflns_point_group_measured_fraction_max 0.996
_diffrn_reflns_theta_full 25.242
_diffrn_reflns_theta_max 28.341
_diffrn_reflns_theta_min 1.716
_exptl_absorpt_coefficient_mu 1.629
_exptl_absorpt_correction_T_max 1.000
_exptl_absorpt_correction_T_min 0.843
_exptl_absorpt_correction_type multi-scan
_exptl_absorpt_process_details SADABS
_exptl_crystal_colour colourless
_exptl_crystal_density_diffrn 1.340
_exptl_crystal_description prism
_exptl_crystal_F_000 1264
_exptl_crystal_size_max 0.180
_exptl_crystal_size_mid 0.120
_exptl_crystal_size_min 0.070
_refine_diff_density_max 0.273
_refine_diff_density_min -0.218
_refine_diff_density_rms 0.050
_refine_ls_abs_structure_details
;
 Refined as an inversion twin.
;
_refine_ls_abs_structure_Flack 0.009(17)
_refine_ls_extinction_method none
_refine_ls_goodness_of_fit_ref 0.959
_refine_ls_hydrogen_treatment constr
_refine_ls_matrix_type full
_refine_ls_number_parameters 344
_refine_ls_number_reflns 7361
_refine_ls_number_restraints 1
_refine_ls_restrained_S_all 0.959
_refine_ls_R_factor_all 0.0656
_refine_ls_R_factor_gt 0.0387
_refine_ls_shift/su_max 0.017
_refine_ls_shift/su_mean 0.000
_refine_ls_structure_factor_coef Fsqd
_refine_ls_weighting_details 'w=1/[\s^2^(Fo^2^)+(0.0331P)^2^] where P=(Fo^2^+2Fc^2^)/3'
_refine_ls_weighting_scheme calc
_refine_ls_wR_factor_gt 0.0773
_refine_ls_wR_factor_ref 0.0872
_reflns_Friedel_coverage 0.892
_reflns_friedel_fraction_full 1.000
_reflns_friedel_fraction_max 0.996
_reflns_number_gt 5262
_reflns_number_total 7361
_reflns_threshold_expression 'I > 2\s(I)'
_cod_data_source_file om5b00919_si_002.cif
_cod_data_source_block 3
_cod_depositor_comments 'Adding full bibliography for 4086386--4086387.cif.'
_cod_database_code 4086387
_shelx_space_group_comment
;
The symmetry employed for this shelxl refinement is uniquely defined
by the following loop, which should always be used as a source of
symmetry information in preference to the above space-group names.
They are only intended as comments.
;
_shelx_estimated_absorpt_t_min 0.758
_shelx_estimated_absorpt_t_max 0.894
_shelxl_version_number 2013-4

loop_
_space_group_symop_operation_xyz
'x, y, z'
'-x, -y, z+1/2'
'-x+1/2, y+1/2, z+1/2'
'x+1/2, -y+1/2, z'

loop_
_atom_site_label
_atom_site_type_symbol
_atom_site_fract_x
_atom_site_fract_y
_atom_site_fract_z
_atom_site_U_iso_or_equiv
_atom_site_adp_type
_atom_site_occupancy
_atom_site_site_symmetry_order
_atom_site_calc_flag
_atom_site_refinement_flags_posn
_atom_site_refinement_flags_adp
Zn1 Zn 0.26411(2) 0.42391(4) 0.20602(7) 0.05065(16) Uani 1 1 d . .
Zn2 Zn 0.17365(2) 0.31503(3) 0.37690(7) 0.04279(14) Uani 1 1 d . .
N1 N 0.31975(19) 0.3145(3) 0.1206(4) 0.0536(11) Uani 1 1 d . .
N2 N 0.35145(17) 0.2564(3) 0.2072(5) 0.0456(8) Uani 1 1 d . .
N3 N 0.2055(2) 0.1868(3) 0.2980(4) 0.0494(10) Uani 1 1 d . .
N4 N 0.26553(18) 0.1601(3) 0.2752(4) 0.0443(9) Uani 1 1 d . .
O1 O 0.26260(12) 0.35807(19) 0.3877(4) 0.0400(7) Uani 1 1 d . .
O2 O 0.17606(13) 0.3800(2) 0.1942(4) 0.0485(8) Uani 1 1 d . .
C1 C 0.4098(2) 0.2399(4) 0.1621(6) 0.0564(14) Uani 1 1 d . .
C2 C 0.4160(3) 0.2877(4) 0.0422(7) 0.0728(18) Uani 1 1 d . .
H2 H 0.4510 0.2896 -0.0134 0.087 Uiso 1 1 calc R U
C3 C 0.3607(3) 0.3323(5) 0.0201(6) 0.0706(17) Uani 1 1 d . .
C4 C 0.4563(3) 0.1818(4) 0.2375(7) 0.0754(18) Uani 1 1 d . .
H4A H 0.4695 0.2149 0.3179 0.113 Uiso 1 1 calc R U
H4B H 0.4916 0.1702 0.1799 0.113 Uiso 1 1 calc R U
H4C H 0.4378 0.1230 0.2633 0.113 Uiso 1 1 calc R U
C5 C 0.3412(4) 0.3942(6) -0.0973(8) 0.110(3) Uani 1 1 d . .
H5A H 0.3073 0.3654 -0.1450 0.165 Uiso 1 1 calc R U
H5B H 0.3756 0.4023 -0.1586 0.165 Uiso 1 1 calc R U
H5C H 0.3285 0.4544 -0.0631 0.165 Uiso 1 1 calc R U
C6 C 0.2675(3) 0.0800(3) 0.2001(8) 0.0564(12) Uani 1 1 d . .
C7 C 0.2077(3) 0.0556(4) 0.1752(6) 0.0633(15) Uani 1 1 d . .
H7 H 0.1944 0.0036 0.1257 0.076 Uiso 1 1 calc R U
C8 C 0.1698(2) 0.1223(4) 0.2370(6) 0.0577(14) Uani 1 1 d . .
C9 C 0.3255(3) 0.0299(5) 0.1624(8) 0.090(2) Uani 1 1 d . .
H9A H 0.3502 0.0693 0.1042 0.134 Uiso 1 1 calc R U
H9B H 0.3153 -0.0272 0.1152 0.134 Uiso 1 1 calc R U
H9C H 0.3486 0.0152 0.2435 0.134 Uiso 1 1 calc R U
C10 C 0.1006(3) 0.1301(5) 0.2433(8) 0.084(2) Uani 1 1 d . .
H10A H 0.0878 0.1366 0.3367 0.126 Uiso 1 1 calc R U
H10B H 0.0822 0.0746 0.2050 0.126 Uiso 1 1 calc R U
H10C H 0.0874 0.1842 0.1924 0.126 Uiso 1 1 calc R U
C11 C 0.3185(2) 0.2142(3) 0.3228(5) 0.0429(11) Uani 1 1 d . .
H11 H 0.3473 0.1693 0.3646 0.051 Uiso 1 1 calc R U
C12 C 0.3028(2) 0.2871(3) 0.4329(5) 0.0405(10) Uani 1 1 d . .
H12 H 0.2819 0.2538 0.5076 0.049 Uiso 1 1 calc R U
C13 C 0.3635(2) 0.3257(3) 0.4885(5) 0.0433(11) Uani 1 1 d . .
C14 C 0.3970(3) 0.2752(4) 0.5845(6) 0.0615(14) Uani 1 1 d . .
H14 H 0.3813 0.2182 0.6157 0.074 Uiso 1 1 calc R U
C15 C 0.4531(3) 0.3075(5) 0.6353(7) 0.0717(18) Uani 1 1 d . .
H15 H 0.4739 0.2724 0.7009 0.086 Uiso 1 1 calc R U
C16 C 0.4782(2) 0.3894(5) 0.5910(7) 0.0690(17) Uani 1 1 d . .
C17 C 0.4455(3) 0.4391(4) 0.4951(7) 0.0683(16) Uani 1 1 d . .
H17 H 0.4616 0.4959 0.4639 0.082 Uiso 1 1 calc R U
C18 C 0.3896(3) 0.4077(4) 0.4431(6) 0.0571(14) Uani 1 1 d . .
H18 H 0.3694 0.4427 0.3765 0.068 Uiso 1 1 calc R U
C19 C 0.5384(3) 0.4265(6) 0.6465(9) 0.105(3) Uani 1 1 d . .
H19A H 0.5454 0.4009 0.7358 0.157 Uiso 1 1 calc R U
H19B H 0.5364 0.4939 0.6521 0.157 Uiso 1 1 calc R U
H19C H 0.5718 0.4086 0.5872 0.157 Uiso 1 1 calc R U
C20 C 0.1298(2) 0.4142(4) 0.1181(5) 0.0468(12) Uani 1 1 d . .
C21 C 0.0973(2) 0.4947(4) 0.1611(5) 0.0521(13) Uani 1 1 d . .
C22 C 0.0484(2) 0.5254(4) 0.0816(7) 0.0642(16) Uani 1 1 d . .
H22 H 0.0256 0.5775 0.1096 0.077 Uiso 1 1 calc R U
C23 C 0.0326(3) 0.4814(5) -0.0367(8) 0.082(2) Uani 1 1 d . .
H23 H -0.0007 0.5036 -0.0879 0.098 Uiso 1 1 calc R U
C24 C 0.0651(3) 0.4053(5) -0.0804(6) 0.0733(18) Uani 1 1 d . .
H24 H 0.0540 0.3763 -0.1619 0.088 Uiso 1 1 calc R U
C25 C 0.1141(3) 0.3704(4) -0.0057(5) 0.0611(15) Uani 1 1 d . .
C26 C 0.1167(3) 0.5435(4) 0.2888(6) 0.0625(15) Uani 1 1 d . .
H26A H 0.1584 0.5666 0.2787 0.094 Uiso 1 1 calc R U
H26B H 0.1151 0.5000 0.3637 0.094 Uiso 1 1 calc R U
H26C H 0.0891 0.5951 0.3064 0.094 Uiso 1 1 calc R U
C27 C 0.1509(4) 0.2882(5) -0.0570(7) 0.089(2) Uani 1 1 d . .
H27A H 0.1553 0.2426 0.0145 0.134 Uiso 1 1 calc R U
H27B H 0.1913 0.3092 -0.0853 0.134 Uiso 1 1 calc R U
H27C H 0.1298 0.2603 -0.1331 0.134 Uiso 1 1 calc R U
C28 C 0.2827(3) 0.5558(4) 0.1627(10) 0.099(3) Uani 1 1 d . .
H28A H 0.2476 0.5836 0.1176 0.148 Uiso 1 1 calc R U
H28B H 0.3183 0.5587 0.1039 0.148 Uiso 1 1 calc R U
H28C H 0.2912 0.5895 0.2455 0.148 Uiso 1 1 calc R U
C29 C 0.1063(3) 0.3165(4) 0.5119(6) 0.0614(14) Uani 1 1 d . .
H29A H 0.1209 0.2897 0.5959 0.092 Uiso 1 1 calc R U
H29B H 0.0718 0.2805 0.4784 0.092 Uiso 1 1 calc R U
H29C H 0.0933 0.3802 0.5276 0.092 Uiso 1 1 calc R U

loop_
_atom_site_aniso_label
_atom_site_aniso_U_11
_atom_site_aniso_U_22
_atom_site_aniso_U_33
_atom_site_aniso_U_23
_atom_site_aniso_U_13
_atom_site_aniso_U_12
Zn1 0.0399(3) 0.0506(3) 0.0615(3) 0.0137(3) 0.0055(3) 0.0065(2)
Zn2 0.0359(3) 0.0461(3) 0.0464(3) -0.0001(3) 0.0028(3) 0.0008(2)
N1 0.052(3) 0.065(3) 0.045(2) 0.012(2) 0.006(2) 0.012(2)
N2 0.043(2) 0.049(2) 0.0440(19) -0.001(2) 0.004(2) 0.0123(17)
N3 0.045(3) 0.045(2) 0.058(3) -0.002(2) -0.002(2) 0.0012(19)
N4 0.048(2) 0.038(2) 0.047(2) -0.0061(18) 0.0031(19) 0.0027(17)
O1 0.0323(16) 0.0405(15) 0.0471(17) 0.0002(16) -0.0019(17) 0.0062(12)
O2 0.0388(18) 0.0597(19) 0.0470(19) 0.0099(18) -0.0023(17) 0.0077(13)
C1 0.048(3) 0.063(3) 0.058(3) -0.008(3) 0.009(2) 0.010(3)
C2 0.062(4) 0.087(4) 0.069(4) 0.011(4) 0.030(3) 0.022(3)
C3 0.074(4) 0.080(4) 0.058(4) 0.021(3) 0.022(3) 0.020(3)
C4 0.055(3) 0.087(4) 0.084(5) 0.001(4) 0.011(3) 0.026(3)
C5 0.113(6) 0.139(6) 0.077(6) 0.046(5) 0.028(5) 0.036(5)
C6 0.070(3) 0.045(2) 0.054(3) -0.005(3) 0.003(3) 0.004(2)
C7 0.081(4) 0.047(3) 0.062(4) -0.010(3) -0.006(3) -0.006(3)
C8 0.061(3) 0.052(3) 0.061(3) -0.004(3) -0.008(3) -0.006(2)
C9 0.097(5) 0.064(4) 0.107(6) -0.033(4) 0.013(4) 0.018(3)
C10 0.065(4) 0.073(4) 0.114(6) -0.024(4) -0.015(4) -0.011(3)
C11 0.042(3) 0.042(2) 0.044(2) 0.004(2) 0.003(2) 0.006(2)
C12 0.039(3) 0.043(2) 0.040(2) 0.001(2) 0.002(2) 0.005(2)
C13 0.040(3) 0.050(3) 0.040(3) -0.012(2) 0.000(2) 0.009(2)
C14 0.056(3) 0.067(3) 0.062(4) -0.002(3) -0.011(3) 0.007(3)
C15 0.053(3) 0.093(5) 0.069(4) -0.018(4) -0.020(3) 0.022(3)
C16 0.041(3) 0.089(4) 0.077(4) -0.038(4) -0.003(3) 0.007(3)
C17 0.050(3) 0.075(4) 0.080(4) -0.018(3) 0.000(3) -0.010(3)
C18 0.050(3) 0.063(3) 0.059(3) -0.004(3) -0.006(3) -0.002(3)
C19 0.051(4) 0.138(6) 0.125(7) -0.056(6) -0.026(4) 0.007(4)
C20 0.035(3) 0.061(3) 0.044(3) 0.012(2) -0.001(2) 0.000(2)
C21 0.034(3) 0.062(3) 0.060(3) 0.018(3) 0.002(2) -0.001(2)
C22 0.039(3) 0.071(4) 0.083(4) 0.024(3) 0.000(3) 0.002(3)
C23 0.046(4) 0.111(6) 0.089(5) 0.041(5) -0.022(4) -0.014(4)
C24 0.065(4) 0.099(5) 0.056(4) 0.015(3) -0.012(3) -0.014(4)
C25 0.062(4) 0.077(4) 0.045(3) 0.008(3) -0.002(3) -0.004(3)
C26 0.050(3) 0.060(3) 0.077(4) -0.002(3) 0.004(3) 0.009(3)
C27 0.116(6) 0.093(5) 0.059(4) -0.012(4) -0.010(4) 0.007(4)
C28 0.066(4) 0.067(4) 0.163(9) 0.040(5) 0.037(5) 0.003(3)
C29 0.051(3) 0.072(4) 0.061(3) -0.005(3) 0.013(3) -0.012(3)

loop_
_atom_type_symbol
_atom_type_description
_atom_type_scat_dispersion_real
_atom_type_scat_dispersion_imag
_atom_type_scat_source
C C 0.0033 0.0016 'International Tables Vol C Tables 4.2.6.8 and 6.1.1.4'
H H 0.0000 0.0000 'International Tables Vol C Tables 4.2.6.8 and 6.1.1.4'
N N 0.0061 0.0033 'International Tables Vol C Tables 4.2.6.8 and 6.1.1.4'
O O 0.0106 0.0060 'International Tables Vol C Tables 4.2.6.8 and 6.1.1.4'
Zn Zn 0.2839 1.4301 'International Tables Vol C Tables 4.2.6.8 and 6.1.1.4'

loop_
_geom_angle_atom_site_label_1
_geom_angle_atom_site_label_2
_geom_angle_atom_site_label_3
_geom_angle
C28 Zn1 O2 118.6(2)
C28 Zn1 O1 129.7(3)
O2 Zn1 O1 83.72(12)
C28 Zn1 N1 119.8(2)
O2 Zn1 N1 106.33(15)
O1 Zn1 N1 90.99(14)
C28 Zn1 Zn2 138.2(2)
O2 Zn1 Zn2 41.89(10)
O1 Zn1 Zn2 41.83(8)
N1 Zn1 Zn2 101.94(11)
C29 Zn2 O1 131.55(19)
C29 Zn2 O2 127.8(2)
O1 Zn2 O2 83.29(13)
C29 Zn2 N3 120.0(2)
O1 Zn2 N3 88.48(14)
O2 Zn2 N3 93.58(15)
C29 Zn2 Zn1 148.24(17)
O1 Zn2 Zn1 41.84(10)
O2 Zn2 Zn1 41.45(8)
N3 Zn2 Zn1 91.79(12)
C3 N1 N2 104.0(4)
C3 N1 Zn1 121.2(4)
N2 N1 Zn1 118.5(3)
C1 N2 N1 111.4(4)
C1 N2 C11 129.2(4)
N1 N2 C11 119.1(4)
C8 N3 N4 106.2(4)
C8 N3 Zn2 125.1(4)
N4 N3 Zn2 127.7(3)
C6 N4 N3 110.6(4)
C6 N4 C11 126.5(4)
N3 N4 C11 122.9(4)
C12 O1 Zn1 127.2(3)
C12 O1 Zn2 112.6(3)
Zn1 O1 Zn2 96.33(13)
C20 O2 Zn1 128.7(3)
C20 O2 Zn2 130.1(3)
Zn1 O2 Zn2 96.66(14)
N2 C1 C2 106.6(5)
N2 C1 C4 123.8(5)
C2 C1 C4 129.5(5)
C1 C2 C3 106.5(5)
N1 C3 C2 111.5(5)
N1 C3 C5 119.1(5)
C2 C3 C5 129.4(6)
C7 C6 N4 106.4(5)
C7 C6 C9 129.2(5)
N4 C6 C9 124.4(5)
C6 C7 C8 107.7(5)
N3 C8 C7 109.1(5)
N3 C8 C10 120.1(5)
C7 C8 C10 130.8(5)
N4 C11 N2 110.4(4)
N4 C11 C12 114.2(4)
N2 C11 C12 112.0(4)
O1 C12 C13 112.6(4)
O1 C12 C11 113.6(4)
C13 C12 C11 107.9(4)
C18 C13 C14 116.7(5)
C18 C13 C12 123.0(4)
C14 C13 C12 120.2(5)
C13 C14 C15 121.7(6)
C16 C15 C14 121.2(6)
C15 C16 C17 117.2(5)
C15 C16 C19 122.0(7)
C17 C16 C19 120.7(7)
C16 C17 C18 122.3(6)
C13 C18 C17 120.9(6)
O2 C20 C21 120.0(5)
O2 C20 C25 120.0(5)
C21 C20 C25 120.0(5)
C22 C21 C20 117.9(5)
C22 C21 C26 122.7(5)
C20 C21 C26 119.4(5)
C23 C22 C21 121.8(6)
C24 C23 C22 120.4(6)
C23 C24 C25 120.9(6)
C24 C25 C20 119.0(6)
C24 C25 C27 120.5(6)
C20 C25 C27 120.5(5)

loop_
_geom_bond_atom_site_label_1
_geom_bond_atom_site_label_2
_geom_bond_distance
Zn1 C28 1.964(6)
Zn1 O2 1.999(3)
Zn1 O1 2.013(3)
Zn1 N1 2.134(4)
Zn1 Zn2 2.9988(8)
Zn2 C29 1.963(5)
Zn2 O1 2.012(3)
Zn2 O2 2.016(3)
Zn2 N3 2.096(4)
N1 C3 1.347(7)
N1 N2 1.368(5)
N2 C1 1.352(6)
N2 C11 1.464(6)
N3 C8 1.336(6)
N3 N4 1.366(6)
N4 C6 1.357(6)
N4 C11 1.453(6)
O1 C12 1.401(5)
O2 C20 1.335(5)
C1 C2 1.364(8)
C1 C4 1.493(8)
C2 C3 1.366(8)
C3 C5 1.508(8)
C6 C7 1.355(8)
C6 C9 1.484(8)
C7 C8 1.389(8)
C8 C10 1.495(7)
C11 C12 1.534(6)
C12 C13 1.519(7)
C13 C18 1.368(7)
C13 C14 1.385(7)
C14 C15 1.385(8)
C15 C16 1.355(9)
C16 C17 1.370(9)
C16 C19 1.500(8)
C17 C18 1.381(8)
C20 C21 1.406(7)
C20 C25 1.406(7)
C21 C22 1.380(7)
C21 C26 1.491(7)
C22 C23 1.360(9)
C23 C24 1.358(10)
C24 C25 1.377(8)
C25 C27 1.499(9)
